data_4077307
loop_
_publ_author_name
'Douthwaite, Richard E.'
'Green, Malcolm L. H.'
'Silcock, Peter J.'
'Gomes, Pedro T.'

_publ_section_title
;
 Nickel(II)cis- andtrans-Dimethyl Complexes of Di-N-heterocyclic Carbenes
;
_journal_issue 12
_journal_name_full Organometallics
_journal_page_first 2611
_journal_paper_doi 10.1021/om010139y
_journal_volume 20
_journal_year 2001
_chemical_compound_source
;
?
;
_chemical_formula_moiety ' C18 H32 N4 Ni1 '
_chemical_formula_sum 'C18 H32 N4 Ni'
_chemical_formula_weight 363.19
_space_group_IT_number 19
_symmetry_cell_setting orthorhombic
_symmetry_space_group_name_Hall 'P 2ac 2ab'
_symmetry_space_group_name_H-M 'P 21 21 21'
_cell_angle_alpha 90.
_cell_angle_beta 90.
_cell_angle_gamma 90.
_cell_formula_units_Z 4
_cell_length_a 9.901(1)
_cell_length_b 12.701(2)
_cell_length_c 15.309(2)
_cell_measurement_reflns_used 0
_cell_measurement_temperature 0
_cell_measurement_theta_max 0
_cell_measurement_theta_min 0
_cell_volume 1925.1(4)
_diffrn_ambient_temperature 180
_diffrn_measurement_method \w/2\q
_diffrn_radiation_type 'Mo K\a'
_diffrn_radiation_wavelength 0.71073
_diffrn_reflns_av_R_equivalents 0.064
_diffrn_reflns_limit_h_max 12
_diffrn_reflns_limit_h_min 0
_diffrn_reflns_limit_k_max 15
_diffrn_reflns_limit_k_min 0
_diffrn_reflns_limit_l_max 19
_diffrn_reflns_limit_l_min 0
_diffrn_reflns_number 8876
_diffrn_reflns_theta_max 26.79
_diffrn_reflns_theta_min 1.71
_diffrn_standards_decay_% 0.00
_diffrn_standards_interval_count 0
_diffrn_standards_interval_time 0
_diffrn_standards_number 0
_exptl_absorpt_coefficient_mu 1.02
_exptl_absorpt_correction_type none
_exptl_crystal_colour ' yellow '
_exptl_crystal_density_diffrn 1.25
_exptl_crystal_density_meas ?
_exptl_crystal_description ' box '
_exptl_crystal_F_000 785.16
_exptl_crystal_size_max 0.02
_exptl_crystal_size_mid 0.02
_exptl_crystal_size_min 0.02
_refine_diff_density_max 0.63
_refine_diff_density_min -0.77
_refine_ls_extinction_method None
_refine_ls_goodness_of_fit_ref 1.0313
_refine_ls_number_parameters 209
_refine_ls_number_reflns 2200
_refine_ls_R_factor_gt 0.0550
_refine_ls_shift/su_max 0.000445
_refine_ls_structure_factor_coef F
_refine_ls_weighting_details
;
w = 1/( 0.0010*F +3.00 *\s^2^(F ) + 3.00 )
;
_refine_ls_weighting_scheme calc
_refine_ls_wR_factor_ref 0.0664
_reflns_limit_h_max 12
_reflns_limit_h_min 0
_reflns_limit_k_max 15
_reflns_limit_k_min 0
_reflns_limit_l_max 19
_reflns_limit_l_min 0
_reflns_number_gt 2200
_reflns_number_total 2276
_reflns_observed_criterion >3.00\s(I)
_cod_data_source_file om010139y.cif
_cod_data_source_block 2
_cod_depositor_comments
;
The following automatic conversions were performed:

'_symmetry_cell_setting' value 'Orthorhombic ' changed to
'orthorhombic' according to
/home/saulius/struct/CIF-dictionaries/cif_core.dic dictionary named
'cif_core.dic' version 2.4.2 from 2011-04-26.

Automatic conversion script
Id: cif_fix_values 1715 2011-07-08 13:25:40Z adriana 

The following automatic conversions were performed:

'_exptl_crystal_density_meas' value 'not measured' was changed to '?'
- the value is perceived as not measured.

Automatic conversion script
Id: cif_fix_values 3008 2015-01-20 13:52:24Z robertas 
;
_cod_original_cell_volume 1925.1
_cod_original_sg_symbol_H-M 'P 21 21 21 '
_cod_original_formula_sum ' C18 H32 N4 Ni1 '
_cod_database_code 4077307

loop_
_symmetry_equiv_pos_as_xyz
x,y,z
x+1/2,-y+1/2,-z
-x,y+1/2,-z+1/2
-x+1/2,-y,z+1/2

loop_
_atom_site_aniso_label
_atom_site_aniso_U_11
_atom_site_aniso_U_22
_atom_site_aniso_U_33
_atom_site_aniso_U_23
_atom_site_aniso_U_13
_atom_site_aniso_U_12
Ni1 0.0171(3) 0.0160(3) 0.0218(3) -0.0012(3) -0.0006(3) 0.0021(3)
C2 0.020(3) 0.020(2) 0.019(2) 0.001(3) 0.006(3) 0.000(2)
N3 0.019(2) 0.023(2) 0.021(2) -0.002(2) -0.002(2) 0.003(2)
C4 0.018(3) 0.035(3) 0.027(3) -0.007(2) 0.002(3) -0.000(3)
C5 0.040(4) 0.043(4) 0.047(4) -0.016(4) 0.014(3) -0.017(4)
C6 0.042(4) 0.049(4) 0.056(5) -0.031(4) -0.010(4) 0.013(4)
C7 0.054(5) 0.053(4) 0.026(4) -0.002(3) -0.009(3) -0.005(4)
C8 0.026(3) 0.023(2) 0.029(3) -0.001(2) -0.005(3) 0.003(3)
C9 0.038(3) 0.014(3) 0.035(3) 0.001(3) 0.008(3) 0.002(3)
N10 0.020(2) 0.020(2) 0.016(2) -0.0039(19) 0.0001(19) 0.0050(19)
C11 0.036(4) 0.032(3) 0.027(3) -0.010(3) -0.002(3) -0.000(3)
C12 0.031(4) 0.033(3) 0.024(3) -0.004(3) -0.011(3) -0.008(3)
N13 0.020(2) 0.027(2) 0.027(3) -0.0035(19) -0.000(2) -0.001(2)
C14 0.018(3) 0.026(3) 0.024(3) 0.002(2) -0.006(2) 0.001(2)
N15 0.015(3) 0.028(2) 0.029(3) 0.001(2) 0.001(2) 0.000(2)
C16 0.016(3) 0.046(3) 0.032(3) -0.003(3) 0.004(3) 0.002(3)
C17 0.089(7) 0.055(5) 0.044(4) -0.021(4) 0.012(5) -0.008(5)
C18 0.046(5) 0.088(7) 0.060(6) -0.011(5) -0.018(4) 0.016(5)
C19 0.048(6) 0.154(11) 0.030(4) -0.004(6) 0.005(4) -0.038(7)
C20 0.021(3) 0.030(3) 0.047(4) 0.003(3) 0.003(3) -0.003(3)
C21 0.023(3) 0.025(3) 0.044(4) -0.001(3) -0.004(3) -0.009(2)
C22 0.034(4) 0.028(3) 0.037(4) 0.009(3) 0.012(3) 0.002(3)
C23 0.017(3) 0.033(3) 0.051(4) -0.001(3) 0.002(3) 0.002(2)

loop_
_atom_site_label
_atom_site_fract_x
_atom_site_fract_y
_atom_site_fract_z
_atom_site_U_iso_or_equiv
_atom_site_occupancy
_atom_site_thermal_displace_type
Ni1 0.33680(7) 0.36989(5) 0.64523(5) 0.0183 1.0000 Uani
C2 0.4811(5) 0.2704(4) 0.6444(4) 0.0195 1.0000 Uani
N3 0.5998(5) 0.2603(4) 0.6875(3) 0.0211 1.0000 Uani
C4 0.6641(7) 0.3343(5) 0.7515(4) 0.0266 1.0000 Uani
C5 0.7965(7) 0.3716(6) 0.7125(5) 0.0433 1.0000 Uani
C6 0.5750(8) 0.4287(6) 0.7704(6) 0.0488 1.0000 Uani
C7 0.6900(9) 0.2744(7) 0.8359(4) 0.0446 1.0000 Uani
C8 0.6656(7) 0.1673(4) 0.6643(4) 0.0262 1.0000 Uani
C9 0.5889(7) 0.1182(5) 0.6065(4) 0.0292 1.0000 Uani
N10 0.4749(5) 0.1805(4) 0.5941(3) 0.0186 1.0000 Uani
C11 0.3747(7) 0.1501(5) 0.5294(4) 0.0316 1.0000 Uani
C12 0.2381(7) 0.2031(5) 0.5364(4) 0.0292 1.0000 Uani
N13 0.1792(5) 0.1955(4) 0.6233(3) 0.0247 1.0000 Uani
C14 0.2198(6) 0.2620(5) 0.6880(4) 0.0226 1.0000 Uani
N15 0.1493(5) 0.2262(4) 0.7593(3) 0.0241 1.0000 Uani
C16 0.1745(6) 0.2627(5) 0.8508(5) 0.0313 1.0000 Uani
C17 0.1840(11) 0.3817(7) 0.8503(6) 0.0628 1.0000 Uani
C18 0.3034(9) 0.2147(9) 0.8807(6) 0.0644 1.0000 Uani
C19 0.059(1) 0.2316(11) 0.9085(6) 0.0773 1.0000 Uani
C20 0.0709(6) 0.1397(6) 0.7381(5) 0.0330 1.0000 Uani
C21 0.0886(6) 0.1203(5) 0.6530(5) 0.0305 1.0000 Uani
C22 0.4388(7) 0.4707(5) 0.5728(5) 0.0331 1.0000 Uani
C23 0.1850(6) 0.4689(5) 0.6385(5) 0.0338 1.0000 Uani
H51 0.8434 0.4211 0.7539 0.0464 1.0000 Uiso
H52 0.8589 0.3086 0.7033 0.0464 1.0000 Uiso
H53 0.7830 0.4070 0.6554 0.0464 1.0000 Uiso
H61 0.6161 0.4759 0.8148 0.0434 1.0000 Uiso
H62 0.4830 0.4033 0.7966 0.0434 1.0000 Uiso
H63 0.5523 0.4691 0.7166 0.0434 1.0000 Uiso
H71 0.7307 0.3227 0.8819 0.0436 1.0000 Uiso
H72 0.7531 0.2139 0.8268 0.0436 1.0000 Uiso
H73 0.6026 0.2454 0.8619 0.0436 1.0000 Uiso
H81 0.7520 0.1409 0.6884 0.0302 1.0000 Uiso
H91 0.6127 0.0498 0.5757 0.0292 1.0000 Uiso
H111 0.3590 0.0718 0.5340 0.0320 1.0000 Uiso
H112 0.4130 0.1652 0.4696 0.0320 1.0000 Uiso
H121 0.2505 0.2799 0.5206 0.0313 1.0000 Uiso
H122 0.1753 0.1708 0.4921 0.0313 1.0000 Uiso
H171 0.2025 0.4114 0.9082 0.0617 1.0000 Uiso
H172 0.1043 0.4149 0.8226 0.0617 1.0000 Uiso
H173 0.2673 0.4015 0.8105 0.0617 1.0000 Uiso
H181 0.3255 0.2397 0.9417 0.0648 1.0000 Uiso
H182 0.3019 0.1391 0.8771 0.0648 1.0000 Uiso
H183 0.3789 0.2441 0.8408 0.0648 1.0000 Uiso
H191 0.0793 0.2542 0.9719 0.0694 1.0000 Uiso
H192 0.0567 0.1495 0.9116 0.0694 1.0000 Uiso
H193 -0.0265 0.2575 0.8901 0.0694 1.0000 Uiso
H201 0.0113 0.0973 0.7786 0.0360 1.0000 Uiso
H211 0.0451 0.0608 0.6165 0.0344 1.0000 Uiso
H221 0.3824 0.5358 0.5623 0.0500 1.0000 Uiso
H222 0.5239 0.4921 0.6035 0.0500 1.0000 Uiso
H223 0.4618 0.4385 0.5152 0.0500 1.0000 Uiso
H231 0.2178 0.5386 0.6144 0.0500 1.0000 Uiso
H232 0.1431 0.4792 0.6957 0.0500 1.0000 Uiso
H233 0.1151 0.4406 0.5956 0.0500 1.0000 Uiso

loop_
_atom_type_symbol
_atom_type_scat_dispersion_real
_atom_type_scat_dispersion_imag
_atom_type_scat_Cromer_Mann_a1
_atom_type_scat_Cromer_Mann_b1
_atom_type_scat_Cromer_Mann_a2
_atom_type_scat_Cromer_Mann_b2
_atom_type_scat_Cromer_Mann_a3
_atom_type_scat_Cromer_Mann_b3
_atom_type_scat_Cromer_Mann_a4
_atom_type_scat_Cromer_Mann_b4
_atom_type_scat_Cromer_Mann_c
_atom_type_scat_source
'C   ' 0.0020 0.0020 2.3100 20.8439 1.0200 10.2075 1.5886 0.5687 0.8650 51.6512 0.2156 International_Tables_Vol_IV_Table_2.2B
'H   ' 0.0000 0.0000 0.4930 10.5109 0.3229 26.1257 0.1402 3.1424 0.0408 57.7997 0.0030 International_Tables_Vol_IV_Table_2.2B
'N   ' 0.0040 0.0030 12.2126 0.0057 3.1322 9.8933 2.0125 28.9975 1.1663 0.5826 -11.5290 International_Tables_Vol_IV_Table_2.2B
'Ni  ' 0.2850 1.1130 12.8376 3.8785 7.2920 0.2565 4.4438 12.1763 2.3800 66.3421 1.0341 International_Tables_Vol_IV_Table_2.2B
'O   ' 0.0080 0.0060 3.0485 13.2771 2.2868 5.7011 1.5463 0.3239 0.8670 32.9089 0.2508 International_Tables_Vol_IV_Table_2.2B

loop_
_geom_angle_atom_site_label_1
_geom_angle_atom_site_label_2
_geom_angle_atom_site_label_3
_geom_angle
_geom_angle_publ_flag
C2 Ni1 C14 88.9(2) yes
C2 Ni1 C22 92.4(3) yes
C14 Ni1 C22 165.7(3) yes
C2 Ni1 C23 176.3(3) yes
C14 Ni1 C23 90.8(3) yes
C22 Ni1 C23 87.0(3) yes
Ni1 C2 N3 135.2(4) yes
Ni1 C2 N10 121.3(4) yes
N3 C2 N10 103.4(4) yes
C2 N3 C4 128.8(5) yes
C2 N3 C8 111.2(5) yes
C4 N3 C8 120.0(5) yes
N3 C4 C5 107.8(5) yes
N3 C4 C6 112.0(5) yes
C5 C4 C6 109.3(6) yes
N3 C4 C7 108.3(5) yes
C5 C4 C7 110.1(6) yes
C6 C4 C7 109.3(6) yes
C4 C5 H51 110.3(6) no
C4 C5 H52 109.4(6) no
H51 C5 H52 107.3(7) no
C4 C5 H53 111.8(7) no
H51 C5 H53 109.5(7) no
H52 C5 H53 108.3(6) no
C4 C6 H61 111.7(7) no
C4 C6 H62 109.6(7) no
H61 C6 H62 106.3(7) no
C4 C6 H63 112.4(7) no
H61 C6 H63 110.4(8) no
H62 C6 H63 106.2(7) no
C4 C7 H71 110.7(7) no
C4 C7 H72 111.8(6) no
H71 C7 H72 108.2(8) no
C4 C7 H73 111.6(7) no
H71 C7 H73 106.5(7) no
H72 C7 H73 107.8(8) no
N3 C8 C9 107.6(6) yes
N3 C8 H81 126.5(5) no
C9 C8 H81 125.8(6) no
C8 C9 N10 106.7(5) yes
C8 C9 H91 125.5(7) no
N10 C9 H91 127.7(6) no
C2 N10 C9 111.1(5) yes
C2 N10 C11 129.1(5) yes
C9 N10 C11 119.6(5) yes
N10 C11 C12 116.3(5) yes
N10 C11 H111 108.6(6) no
C12 C11 H111 107.1(6) no
N10 C11 H112 108.2(6) no
C12 C11 H112 108.4(6) no
H111 C11 H112 108.0(6) no
C11 C12 N13 113.2(5) yes
C11 C12 H121 107.6(6) no
N13 C12 H121 109.3(6) no
C11 C12 H122 108.8(6) no
N13 C12 H122 109.9(6) no
H121 C12 H122 107.8(6) no
C12 N13 C14 120.4(5) yes
C12 N13 C21 127.2(5) yes
C14 N13 C21 112.3(5) yes
Ni1 C14 N13 112.0(4) yes
Ni1 C14 N15 144.9(5) yes
N13 C14 N15 102.9(5) yes
C14 N15 C16 123.9(5) yes
C14 N15 C20 111.2(5) yes
C16 N15 C20 124.0(5) yes
N15 C16 C17 108.4(6) yes
N15 C16 C18 107.7(6) yes
C17 C16 C18 111.0(7) yes
N15 C16 C19 110.0(6) yes
C17 C16 C19 108.3(8) yes
C18 C16 C19 111.5(7) yes
C16 C17 H171 113.0(8) no
C16 C17 H172 112.2(8) no
H171 C17 H172 111.8(9) no
C16 C17 H173 106.8(7) no
H171 C17 H173 106.5(9) no
H172 C17 H173 105.9(8) no
C16 C18 H181 110.0(8) no
C16 C18 H182 112.2(8) no
H181 C18 H182 111.8(10) no
C16 C18 H183 106.9(8) no
H181 C18 H183 106.0(9) no
H182 C18 H183 109.7(9) no
C16 C19 H191 109.1(8) no
C16 C19 H192 107.7(9) no
H191 C19 H192 103.8(10) no
C16 C19 H193 114.4(9) no
H191 C19 H193 111.1(11) no
H192 C19 H193 110.2(9) no
N15 C20 C21 107.5(6) yes
N15 C20 H201 127.3(7) no
C21 C20 H201 125.2(7) no
N13 C21 C20 106.1(6) yes
N13 C21 H211 126.5(6) no
C20 C21 H211 127.4(6) no
Ni1 C22 H221 109.7(5) no
Ni1 C22 H222 110.1(5) no
H221 C22 H222 108.4(6) no
Ni1 C22 H223 110.3(5) no
H221 C22 H223 108.8(6) no
H222 C22 H223 109.4(6) no
Ni1 C23 H231 109.6(4) no
Ni1 C23 H232 111.3(5) no
H231 C23 H232 110.2(6) no
Ni1 C23 H233 109.2(5) no
H231 C23 H233 106.9(7) no
H232 C23 H233 109.6(6) no

loop_
_geom_bond_atom_site_label_1
_geom_bond_atom_site_label_2
_geom_bond_distance
_geom_bond_publ_flag
Ni1 C2 1.907(5) yes
Ni1 C14 1.911(6) yes
Ni1 C22 1.972(6) yes
Ni1 C23 1.962(6) yes
C2 N3 1.354(7) yes
C2 N10 1.378(7) yes
N3 C4 1.499(7) yes
N3 C8 1.394(7) yes
C4 C5 1.516(9) yes
C4 C6 1.517(9) yes
C4 C7 1.522(9) yes
C5 H51 1.006(7) no
C5 H52 1.021(8) no
C5 H53 0.993(8) no
C6 H61 0.994(7) no
C6 H62 1.047(9) no
C6 H63 0.995(9) no
C7 H71 1.017(7) no
C7 H72 1.000(9) no
C7 H73 1.021(9) no
C8 C9 1.322(9) yes
C8 H81 0.990(6) no
C9 N10 1.392(8) yes
C9 H91 1.017(6) no
N10 C11 1.455(8) yes
C11 C12 1.51(1) yes
C11 H111 1.009(6) no
C11 H112 1.009(7) no
C12 N13 1.455(8) yes
C12 H121 1.013(7) no
C12 H122 1.008(6) no
N13 C14 1.362(8) yes
N13 C21 1.387(8) yes
C14 N15 1.373(8) yes
N15 C16 1.496(8) yes
N15 C20 1.385(8) yes
C16 C17 1.514(11) yes
C16 C18 1.488(11) yes
C16 C19 1.502(11) yes
C17 H171 0.982(8) no
C17 H172 0.990(11) no
C17 H173 1.06(1) no
C18 H181 1.010(9) no
C18 H182 0.961(11) no
C18 H183 1.035(11) no
C19 H191 1.032(9) no
C19 H192 1.043(14) no
C19 H193 0.947(12) no
C20 C21 1.34(1) yes
C20 H201 1.011(7) no
C21 H211 1.033(6) no
C22 H221 1.011(7) no
C22 H222 1.002(7) no
C22 H223 0.998(7) no
C23 H231 1.013(7) no
C23 H232 0.978(8) no
C23 H233 1.020(7) no
